data_7117216
loop_
_publ_author_name
'Vadim M. Kovrugin'
'Marie Colmont'
'Oleg I. Siidra'
'Olivier Mentre'
'Alexander Al-Shuray'
'Vladislav V. Gurzhiy'
'Sergey V. Krivovichev'

_publ_section_title
;
 Oxocentered Cu(II) lead selenite honeycomb lattices hosting Cu(I)Cl2
 groups obtained by chemical vapor transport reactions
;
_journal_name_full Chem.Commun.
_journal_page_first 9563
_journal_paper_doi 10.1039/C5cc01426C
_journal_volume 51
_journal_year 2015
_chemical_formula_moiety 'Cl8 Cu11 O16 Pb2 Se4, Cl2 Cu'
_chemical_formula_sum 'Cl10 Cu12 O16 Pb2 Se4'
_chemical_formula_weight 2103.20
_space_group_crystal_system monoclinic
_space_group_IT_number 12
_space_group_name_Hall '-C 2y'
_space_group_name_H-M_alt 'C 1 2/m 1'
_symmetry_space_group_name_Hall '-C 2y'
_symmetry_space_group_name_H-M 'C 1 2/m 1'
_atom_sites_solution_hydrogens .
_audit_creation_method SHELXL-97
_cell_angle_alpha 90
_cell_angle_beta 119.3111(10)
_cell_angle_gamma 90
_cell_formula_units_Z 2
_cell_length_a 18.4956(4)
_cell_length_b 6.14540(10)
_cell_length_c 15.2985(4)
_cell_measurement_reflns_used 7087
_cell_measurement_temperature 293(2)
_cell_measurement_theta_max 32.02
_cell_measurement_theta_min 2.53
_cell_volume 1516.25(6)
_computing_cell_refinement 'Bruker SAINT'
_computing_data_collection 'Bruker APEX2'
_computing_data_reduction 'Bruker SAINT'
_computing_molecular_graphics 'ATOMS (Dowty, 2000)'
_computing_structure_refinement 'SHELXL-2013 (Sheldrick, 2013)'
_computing_structure_solution 'Superflip (Palatinus & Chapuis, 2007)'
_diffrn_ambient_temperature 293(2)
_diffrn_measured_fraction_theta_full 0.995
_diffrn_measured_fraction_theta_max 0.989
_diffrn_radiation_type MoK\a
_diffrn_radiation_wavelength 0.71073
_diffrn_reflns_av_R_equivalents 0.0245
_diffrn_reflns_av_unetI/netI 0.0279
_diffrn_reflns_laue_measured_fraction_full 0.995
_diffrn_reflns_laue_measured_fraction_max 0.989
_diffrn_reflns_limit_h_max 27
_diffrn_reflns_limit_h_min -26
_diffrn_reflns_limit_k_max 7
_diffrn_reflns_limit_k_min -9
_diffrn_reflns_limit_l_max 22
_diffrn_reflns_limit_l_min -21
_diffrn_reflns_number 8423
_diffrn_reflns_point_group_measured_fraction_full 0.995
_diffrn_reflns_point_group_measured_fraction_max 0.989
_diffrn_reflns_theta_full 25.242
_diffrn_reflns_theta_max 32.039
_diffrn_reflns_theta_min 1.526
_exptl_absorpt_coefficient_mu 25.022
_exptl_absorpt_correction_T_max 0.7463
_exptl_absorpt_correction_T_min 0.4249
_exptl_absorpt_correction_type multi-scan
_exptl_absorpt_process_details 'Bruker SADABS'
_exptl_crystal_colour brown
_exptl_crystal_density_diffrn 4.607
_exptl_crystal_description needle
_exptl_crystal_F_000 1892
_exptl_crystal_size_max 0.21
_exptl_crystal_size_mid 0.19
_exptl_crystal_size_min 0.12
_refine_diff_density_max 4.185
_refine_diff_density_min -3.387
_refine_diff_density_rms 0.313
_refine_ls_extinction_coef .
_refine_ls_extinction_method none
_refine_ls_goodness_of_fit_ref 1.126
_refine_ls_hydrogen_treatment undef
_refine_ls_matrix_type full
_refine_ls_number_parameters 126
_refine_ls_number_reflns 2841
_refine_ls_number_restraints 0
_refine_ls_restrained_S_all 1.126
_refine_ls_R_factor_all 0.0294
_refine_ls_R_factor_gt 0.0275
_refine_ls_shift/su_max 0.000
_refine_ls_shift/su_mean 0.000
_refine_ls_structure_factor_coef Fsqd
_refine_ls_weighting_details 'w=1/[\s^2^(Fo^2^)+(0.0360P)^2^+18.6394P] where P=(Fo^2^+2Fc^2^)/3'
_refine_ls_weighting_scheme calc
_refine_ls_wR_factor_gt 0.0769
_refine_ls_wR_factor_ref 0.0779
_reflns_Friedel_coverage 0.000
_reflns_friedel_fraction_full .
_reflns_friedel_fraction_max .
_reflns_number_gt 2665
_reflns_number_total 2841
_reflns_threshold_expression 'I > 2\s(I)'
_cod_data_source_file c5cc01426c2-4.cif
_cod_data_source_block shelx_2
_cod_database_code 7117216
_shelx_space_group_comment
;
The symmetry employed for this shelxl refinement is uniquely defined
by the following loop, which should always be used as a source of
symmetry information in preference to the above space-group names.
They are only intended as comments.
;

loop_
_space_group_symop_operation_xyz
'x, y, z'
'-x, y, -z'
'x+1/2, y+1/2, z'
'-x+1/2, y+1/2, -z'
'-x, -y, -z'
'x, -y, z'
'-x+1/2, -y+1/2, -z'
'x+1/2, -y+1/2, z'

loop_
_atom_site_label
_atom_site_type_symbol
_atom_site_fract_x
_atom_site_fract_y
_atom_site_fract_z
_atom_site_U_iso_or_equiv
_atom_site_adp_type
_atom_site_occupancy
_atom_site_site_symmetry_order
_atom_site_calc_flag
_atom_site_refinement_flags_posn
_atom_site_refinement_flags_adp
_atom_site_refinement_flags_occupancy
_atom_site_disorder_assembly
_atom_site_disorder_group
Pb1 Pb 0.20355(2) 0.0000 0.36175(2) 0.01540(7) Uani 1 2 d S T P . .
Se1 Se 0.64331(4) 0.0000 0.20096(4) 0.00959(11) Uani 1 2 d S T P . .
Se2 Se 0.87176(4) 0.0000 0.29076(4) 0.00966(11) Uani 1 2 d S T P . .
Cu1 Cu 0.85347(5) -0.5000 0.17075(7) 0.01816(17) Uani 1 2 d S T P . .
Cu2 Cu -0.05966(5) -0.5000 0.04588(6) 0.01406(15) Uani 1 2 d S T P . .
Cu3 Cu 0.56832(5) -0.5000 0.46595(6) 0.01669(16) Uani 1 2 d S T P . .
Cu4 Cu 0.51435(3) -0.25442(8) 0.25651(4) 0.01166(11) Uani 1 1 d . . . . .
Cu5 Cu 0.0000 0.0000 0.0000 0.0475(5) Uani 1 4 d S T P . .
Cu6 Cu 0.5000 0.0000 0.5000 0.0404(4) Uani 1 4 d S T P . .
Cl1 Cl 0.74015(11) -0.5000 0.18655(15) 0.0262(4) Uani 1 2 d S T P . .
Cl2 Cl -0.19768(10) -0.5000 -0.00837(13) 0.0225(3) Uani 1 2 d S T P . .
Cl3 Cl 0.71055(10) -0.5000 0.56044(12) 0.0198(3) Uani 1 2 d S T P . .
Cl4 Cl 0.58684(13) 0.0000 0.44753(16) 0.0289(4) Uani 1 2 d S T P . .
Cl5 Cl -0.06204(15) 0.0000 0.08085(15) 0.0310(4) Uani 1 2 d S T P . .
O1 O 0.4396(3) 0.0000 -0.0824(3) 0.0163(9) Uani 1 2 d S T P . .
O2 O 0.61802(19) -0.2132(5) 0.2509(3) 0.0147(6) Uani 1 1 d . . . . .
O3 O 0.9063(2) -0.2142(6) 0.2533(3) 0.0196(7) Uani 1 1 d . . . . .
O4 O 0.9459(3) 0.0000 0.4153(4) 0.0204(10) Uani 1 2 d S T P . .
O5 O -0.0397(3) -0.5000 0.1795(3) 0.0096(7) Uani 1 2 d S T P . .
O6 O 0.5686(3) -0.5000 0.3418(3) 0.0097(7) Uani 1 2 d S T P . .

loop_
_atom_site_aniso_label
_atom_site_aniso_U_11
_atom_site_aniso_U_22
_atom_site_aniso_U_33
_atom_site_aniso_U_23
_atom_site_aniso_U_13
_atom_site_aniso_U_12
Pb1 0.01147(11) 0.01864(11) 0.01514(12) 0.000 0.00579(9) 0.000
Se1 0.0067(2) 0.0139(2) 0.0089(2) 0.000 0.0044(2) 0.000
Se2 0.0066(2) 0.0139(2) 0.0095(2) 0.000 0.0047(2) 0.000
Cu1 0.0129(4) 0.0229(4) 0.0241(4) 0.000 0.0132(3) 0.000
Cu2 0.0093(3) 0.0257(4) 0.0080(3) 0.000 0.0048(3) 0.000
Cu3 0.0094(3) 0.0333(4) 0.0084(3) 0.000 0.0053(3) 0.000
Cu4 0.0096(2) 0.0121(2) 0.0146(2) 0.00373(18) 0.00693(19) 0.00194(17)
Cu5 0.0732(14) 0.0390(9) 0.0493(11) 0.000 0.0447(11) 0.000
Cu6 0.0433(10) 0.0372(8) 0.0519(11) 0.000 0.0321(9) 0.000
Cl1 0.0181(8) 0.0389(9) 0.0294(9) 0.000 0.0177(7) 0.000
Cl2 0.0111(7) 0.0396(9) 0.0156(7) 0.000 0.0057(6) 0.000
Cl3 0.0108(6) 0.0347(8) 0.0119(6) 0.000 0.0039(5) 0.000
Cl4 0.0283(9) 0.0305(9) 0.0302(9) 0.000 0.0161(8) 0.000
Cl5 0.0395(11) 0.0314(9) 0.0192(8) 0.000 0.0121(8) 0.000
O1 0.0077(19) 0.034(3) 0.0075(18) 0.000 0.0037(16) 0.000
O2 0.0099(13) 0.0162(14) 0.0206(15) 0.0056(12) 0.0094(12) 0.0019(11)
O3 0.0126(14) 0.0175(15) 0.0330(19) -0.0112(14) 0.0146(14) -0.0045(12)
O4 0.011(2) 0.044(3) 0.0085(19) 0.000 0.0066(17) 0.000
O5 0.0090(19) 0.0114(17) 0.0092(18) 0.000 0.0051(15) 0.000
O6 0.0092(18) 0.0115(17) 0.0091(18) 0.000 0.0050(15) 0.000

loop_
_atom_type_symbol
_atom_type_description
_atom_type_scat_dispersion_real
_atom_type_scat_dispersion_imag
_atom_type_scat_source
O O 0.0106 0.0060 'International Tables Vol C Tables 4.2.6.8 and 6.1.1.4'
Cl Cl 0.1484 0.1585 'International Tables Vol C Tables 4.2.6.8 and 6.1.1.4'
Cu Cu 0.3201 1.2651 'International Tables Vol C Tables 4.2.6.8 and 6.1.1.4'
Se Se -0.0929 2.2259 'International Tables Vol C Tables 4.2.6.8 and 6.1.1.4'
Pb Pb -3.3944 10.1111 'International Tables Vol C Tables 4.2.6.8 and 6.1.1.4'

loop_
_geom_angle_atom_site_label_1
_geom_angle_atom_site_label_2
_geom_angle_atom_site_label_3
_geom_angle
_geom_angle_site_symmetry_1
_geom_angle_site_symmetry_3
O6 Pb1 O2 67.82(10) 3_455 8_445
O6 Pb1 O2 67.82(9) 3_455 3_455
O2 Pb1 O2 93.47(16) 8_445 3_455
O6 Pb1 Cl3 69.34(11) 3_455 3_455
O2 Pb1 Cl3 113.71(8) 8_445 3_455
O2 Pb1 Cl3 113.71(8) 3_455 3_455
O6 Pb1 Cl1 123.92(11) 3_455 3_455
O2 Pb1 Cl1 74.69(8) 8_445 3_455
O2 Pb1 Cl1 74.69(8) 3_455 3_455
Cl3 Pb1 Cl1 166.74(5) 3_455 3_455
O2 Se1 O2 101.3(2) 6 .
O2 Se1 O1 100.16(15) 6 5_655
O2 Se1 O1 100.15(15) . 5_655
O2 Se1 O5 62.60(11) 6 3
O2 Se1 O5 62.60(11) . 3
O1 Se1 O5 62.72(17) 5_655 3
O3 Se2 O3 103.0(2) . 6
O3 Se2 O4 98.50(16) . .
O3 Se2 O4 98.50(16) 6 .
O3 Se2 O6 61.66(12) . 3
O3 Se2 O6 61.66(12) 6 3
O4 Se2 O6 63.44(17) . 3
O5 Cu1 O3 78.31(11) 1_655 6_545
O5 Cu1 O3 78.31(11) 1_655 .
O3 Cu1 O3 113.2(2) 6_545 .
O5 Cu1 Cl1 171.06(14) 1_655 .
O3 Cu1 Cl1 96.92(9) 6_545 .
O3 Cu1 Cl1 96.92(9) . .
O5 Cu1 Cl2 84.11(13) 1_655 1_655
O3 Cu1 Cl2 119.25(11) 6_545 1_655
O3 Cu1 Cl2 119.25(11) . 1_655
Cl1 Cu1 Cl2 104.83(7) . 1_655
O5 Cu1 Cu4 37.72(7) 1_655 8_545
O3 Cu1 Cu4 95.82(10) 6_545 8_545
O3 Cu1 Cu4 40.60(9) . 8_545
Cl1 Cu1 Cu4 136.90(4) . 8_545
Cl2 Cu1 Cu4 104.27(4) 1_655 8_545
O5 Cu1 Cu4 37.72(7) 1_655 3_545
O3 Cu1 Cu4 40.60(9) 6_545 3_545
O3 Cu1 Cu4 95.82(10) . 3_545
Cl1 Cu1 Cu4 136.90(4) . 3_545
Cl2 Cu1 Cu4 104.27(4) 1_655 3_545
Cu4 Cu1 Cu4 62.07(3) 8_545 3_545
O5 Cu1 Cu2 36.74(13) 1_655 1_655
O3 Cu1 Cu2 98.28(9) 6_545 1_655
O3 Cu1 Cu2 98.28(9) . 1_655
Cl1 Cu1 Cu2 152.20(7) . 1_655
Cl2 Cu1 Cu2 47.37(4) 1_655 1_655
Cu4 Cu1 Cu2 64.10(2) 8_545 1_655
Cu4 Cu1 Cu2 64.10(2) 3_545 1_655
O5 Cu2 O1 170.52(19) . 3_445
O5 Cu2 O1 95.45(18) . 7_545
O1 Cu2 O1 75.1(2) 3_445 7_545
O5 Cu2 Cl2 89.14(13) . .
O1 Cu2 Cl2 100.34(14) 3_445 .
O1 Cu2 Cl2 175.41(14) 7_545 .
O5 Cu2 Cu1 37.27(13) . 1_455
O1 Cu2 Cu1 152.21(14) 3_445 1_455
O1 Cu2 Cu1 132.72(13) 7_545 1_455
Cl2 Cu2 Cu1 51.87(5) . 1_455
O5 Cu2 O2 55.29(12) . 8_445
O1 Cu2 O2 116.17(13) 3_445 8_445
O1 Cu2 O2 47.58(12) 7_545 8_445
Cl2 Cu2 O2 136.33(7) . 8_445
Cu1 Cu2 O2 89.43(6) 1_455 8_445
O5 Cu2 O2 55.29(12) . 3_445
O1 Cu2 O2 116.17(13) 3_445 3_445
O1 Cu2 O2 47.58(12) 7_545 3_445
Cl2 Cu2 O2 136.33(7) . 3_445
Cu1 Cu2 O2 89.43(6) 1_455 3_445
O2 Cu2 O2 43.94(11) 8_445 3_445
O6 Cu3 O4 173.4(2) . 7_646
O6 Cu3 O4 99.73(19) . 3_445
O4 Cu3 O4 73.7(2) 7_646 3_445
O6 Cu3 Cl3 93.80(14) . .
O4 Cu3 Cl3 92.77(15) 7_646 .
O4 Cu3 Cl3 166.47(14) 3_445 .
O6 Cu3 O3 58.71(13) . 3_445
O4 Cu3 O3 115.38(14) 7_646 3_445
O4 Cu3 O3 48.35(13) 3_445 3_445
Cl3 Cu3 O3 142.76(7) . 3_445
O6 Cu3 O3 58.71(13) . 8_445
O4 Cu3 O3 115.38(14) 7_646 8_445
O4 Cu3 O3 48.35(12) 3_445 8_445
Cl3 Cu3 O3 142.76(7) . 8_445
O3 Cu3 O3 45.18(12) 3_445 8_445
O5 Cu4 O6 175.95(15) 3 .
O5 Cu4 O2 95.37(15) 3 .
O6 Cu4 O2 86.28(15) . .
O5 Cu4 O3 81.29(15) 3 8_445
O6 Cu4 O3 97.18(16) . 8_445
O2 Cu4 O3 176.16(14) . 8_445
O5 Cu4 Cu4 144.62(10) 3 6_545
O6 Cu4 Cu4 38.36(10) . 6_545
O2 Cu4 Cu4 97.36(10) . 6_545
O3 Cu4 Cu4 84.43(10) 8_445 6_545
O5 Cu4 Cu1 37.65(12) 3 3_455
O6 Cu4 Cu1 140.62(12) . 3_455
O2 Cu4 Cu1 133.01(9) . 3_455
O3 Cu4 Cu1 43.65(10) 8_445 3_455
Cu4 Cu4 Cu1 121.034(13) 6_545 3_455
O5 Cu4 O3 122.38(13) 3 3_445
O6 Cu4 O3 58.20(13) . 3_445
O2 Cu4 O3 132.23(11) . 3_445
O3 Cu4 O3 49.48(14) 8_445 3_445
Cu4 Cu4 O3 34.94(5) 6_545 3_445
Cu1 Cu4 O3 88.70(6) 3_455 3_445
O5 Cu4 O2 55.88(12) 3 6
O6 Cu4 O2 123.62(13) . 6
O2 Cu4 O2 48.33(13) . 6
O3 Cu4 O2 129.81(11) 8_445 6
Cu4 Cu4 O2 145.69(5) 6_545 6
Cu1 Cu4 O2 89.97(5) 3_455 6
O3 Cu4 O2 177.95(9) 3_445 6
O5 Cu4 O1 54.66(13) 3 5_655
O6 Cu4 O1 128.31(14) . 5_655
O2 Cu4 O1 46.68(12) . 5_655
O3 Cu4 O1 129.48(13) 8_445 5_655
Cu4 Cu4 O1 116.26(3) 6_545 5_655
Cu1 Cu4 O1 89.61(7) 3_455 5_655
O3 Cu4 O1 134.74(8) 3_445 5_655
O2 Cu4 O1 43.68(7) 6 5_655
O5 Cu4 O4 120.65(13) 3 3_445
O6 Cu4 O4 56.59(14) . 3_445
O2 Cu4 O4 139.20(12) . 3_445
O3 Cu4 O4 44.65(13) 8_445 3_445
Cu4 Cu4 O4 65.05(3) 6_545 3_445
Cu1 Cu4 O4 84.99(7) 3_455 3_445
O3 Cu4 O4 42.97(8) 3_445 3_445
O2 Cu4 O4 138.41(7) 6 3_445
O1 Cu4 O4 174.11(10) 5_655 3_445
Cl5 Cu5 Cl5 180.0 5 .
Cl5 Cu5 O1 92.61(8) 5 7
Cl5 Cu5 O1 87.39(8) . 7
Cl5 Cu5 O1 87.39(8) 5 3_445
Cl5 Cu5 O1 92.61(8) . 3_445
O1 Cu5 O1 180.00(17) 7 3_445
Cl5 Cu5 O1 87.39(8) 5 3_455
Cl5 Cu5 O1 92.61(8) . 3_455
O1 Cu5 O1 42.89(15) 7 3_455
O1 Cu5 O1 137.11(15) 3_445 3_455
Cl5 Cu5 O1 92.61(8) 5 7_545
Cl5 Cu5 O1 87.39(8) . 7_545
O1 Cu5 O1 137.11(15) 7 7_545
O1 Cu5 O1 42.89(15) 3_445 7_545
O1 Cu5 O1 180.00(18) 3_455 7_545
Cl4 Cu6 Cl4 180.00(4) . 5_656
Cl4 Cu6 O4 90.47(8) . 7_656
Cl4 Cu6 O4 89.53(8) 5_656 7_656
Cl4 Cu6 O4 89.53(8) . 3_445
Cl4 Cu6 O4 90.47(8) 5_656 3_445
O4 Cu6 O4 180.0 7_656 3_445
Cl4 Cu6 O4 90.47(8) . 7_646
Cl4 Cu6 O4 89.53(8) 5_656 7_646
O4 Cu6 O4 137.72(16) 7_656 7_646
O4 Cu6 O4 42.28(16) 3_445 7_646
Cl4 Cu6 O4 89.53(8) . 3_455
Cl4 Cu6 O4 90.47(8) 5_656 3_455
O4 Cu6 O4 42.28(16) 7_656 3_455
O4 Cu6 O4 137.72(16) 3_445 3_455
O4 Cu6 O4 180.0 7_646 3_455
Cl4 Cu6 O3 108.70(7) . 4_656
Cl4 Cu6 O3 71.30(7) 5_656 4_656
O4 Cu6 O3 42.44(9) 7_656 4_656
O4 Cu6 O3 137.56(9) 3_445 4_656
O4 Cu6 O3 98.04(9) 7_646 4_656
O4 Cu6 O3 81.96(9) 3_455 4_656
Cl4 Cu6 O3 71.30(7) . 8_445
Cl4 Cu6 O3 108.70(7) 5_656 8_445
O4 Cu6 O3 137.56(9) 7_656 8_445
O4 Cu6 O3 42.44(9) 3_445 8_445
O4 Cu6 O3 81.96(9) 7_646 8_445
O4 Cu6 O3 98.04(9) 3_455 8_445
O3 Cu6 O3 180.0 4_656 8_445
Cl4 Cu6 O3 71.30(7) . 3_455
Cl4 Cu6 O3 108.70(7) 5_656 3_455
O4 Cu6 O3 81.96(9) 7_656 3_455
O4 Cu6 O3 98.04(9) 3_445 3_455
O4 Cu6 O3 137.56(9) 7_646 3_455
O4 Cu6 O3 42.44(9) 3_455 3_455
O3 Cu6 O3 123.85(10) 4_656 3_455
O3 Cu6 O3 56.15(10) 8_445 3_455
Cl4 Cu6 O3 108.70(7) . 7_646
Cl4 Cu6 O3 71.30(7) 5_656 7_646
O4 Cu6 O3 98.04(9) 7_656 7_646
O4 Cu6 O3 81.96(9) 3_445 7_646
O4 Cu6 O3 42.44(9) 7_646 7_646
O4 Cu6 O3 137.56(9) 3_455 7_646
O3 Cu6 O3 56.15(10) 4_656 7_646
O3 Cu6 O3 123.85(10) 8_445 7_646
O3 Cu6 O3 180.0 3_455 7_646
Cu1 Cl1 Pb1 135.84(9) . 3_545
Cu1 Cl1 O3 40.13(6) . .
Pb1 Cl1 O3 107.78(8) 3_545 .
Cu1 Cl1 O3 40.13(6) . 6_545
Pb1 Cl1 O3 107.78(8) 3_545 6_545
O3 Cl1 O3 65.63(13) . 6_545
Cu1 Cl1 O2 146.49(6) . 6_545
Pb1 Cl1 O2 43.85(6) 3_545 6_545
O3 Cl1 O2 149.25(11) . 6_545
O3 Cl1 O2 107.01(8) 6_545 6_545
Cu1 Cl1 O2 146.49(6) . .
Pb1 Cl1 O2 43.85(6) 3_545 .
O3 Cl1 O2 107.01(8) . .
O3 Cl1 O2 149.25(11) 6_545 .
O2 Cl1 O2 63.08(11) 6_545 .
Cu2 Cl2 Cu1 80.77(6) . 1_455
Cu2 Cl2 O5 40.21(9) . .
Cu1 Cl2 O5 40.55(8) 1_455 .
Cu2 Cl2 O1 36.32(8) . 3_445
Cu1 Cl2 O1 117.09(10) 1_455 3_445
O5 Cl2 O1 76.54(12) . 3_445
Cu3 Cl3 Pb1 83.89(5) . 3_545
Cu3 Cl3 O6 38.05(8) . .
Pb1 Cl3 O6 45.85(8) 3_545 .
Cu3 Cl3 O4 39.25(9) . 7_646
Pb1 Cl3 O4 123.15(10) 3_545 7_646
O6 Cl3 O4 77.30(12) . 7_646
Cu3 Cl3 O2 148.63(7) . 7_646
Pb1 Cl3 O2 115.52(7) 3_545 7_646
O6 Cl3 O2 152.02(8) . 7_646
O4 Cl3 O2 116.40(10) 7_646 7_646
Cu3 Cl3 O2 148.63(7) . 4_646
Pb1 Cl3 O2 115.52(7) 3_545 4_646
O6 Cl3 O2 152.02(8) . 4_646
O4 Cl3 O2 116.40(10) 7_646 4_646
O2 Cl3 O2 46.22(11) 7_646 4_646
Cu6 Cl4 O6 105.22(8) . .
Cu6 Cl4 O6 105.22(8) . 1_565
O6 Cl4 O6 128.50(14) . 1_565
Cu5 Cl5 O3 149.69(9) . 6_455
Cu5 Cl5 O3 149.69(9) . 1_455
O3 Cl5 O3 47.83(12) 6_455 1_455
Cu5 Cl5 O5 106.73(8) . 1_565
O3 Cl5 O5 45.22(9) 6_455 1_565
O3 Cl5 O5 92.14(10) 1_455 1_565
Cu5 Cl5 O5 106.73(8) . .
O3 Cl5 O5 92.14(10) 6_455 .
O3 Cl5 O5 45.22(9) 1_455 .
O5 Cl5 O5 132.38(14) 1_565 .
Se1 O1 Cu2 128.8(3) 5_655 3
Se1 O1 Cu2 126.2(2) 5_655 7_545
Cu2 O1 Cu2 104.9(2) 3 7_545
Se1 O1 O1 177.8(4) 5_655 5_655
Cu2 O1 O1 53.43(17) 3 5_655
Cu2 O1 O1 51.51(17) 7_545 5_655
Se1 O1 O2 39.71(11) 5_655 2_655
Cu2 O1 O2 142.19(15) 3 2_655
Cu2 O1 O2 97.83(17) 7_545 2_655
O1 O1 O2 138.9(2) 5_655 2_655
Se1 O1 O2 39.71(11) 5_655 5_655
Cu2 O1 O2 142.19(15) 3 5_655
Cu2 O1 O2 97.83(17) 7_545 5_655
O1 O1 O2 138.9(2) 5_655 5_655
O2 O1 O2 60.27(18) 2_655 5_655
Se1 O1 O5 85.52(18) 5_655 7_545
Cu2 O1 O5 145.7(2) 3 7_545
Cu2 O1 O5 40.73(12) 7_545 7_545
O1 O1 O5 92.2(2) 5_655 7_545
O2 O1 O5 62.99(13) 2_655 7_545
O2 O1 O5 62.99(13) 5_655 7_545
Se1 O1 Cl2 85.48(17) 5_655 3
Cu2 O1 Cl2 43.33(10) 3 3
Cu2 O1 Cl2 148.3(2) 7_545 3
O1 O1 Cl2 96.8(2) 5_655 3
O2 O1 Cl2 109.47(15) 2_655 3
O2 O1 Cl2 109.47(15) 5_655 3
O5 O1 Cl2 171.00(19) 7_545 3
Se1 O1 Cu5 111.43(7) 5_655 3
Cu2 O1 Cu5 77.42(8) 3 3
Cu2 O1 Cu5 76.85(8) 7_545 3
O1 O1 Cu5 68.55(7) 5_655 3
O2 O1 Cu5 137.96(15) 2_655 3
O2 O1 Cu5 78.94(8) 5_655 3
O5 O1 Cu5 90.82(9) 7_545 3
Cl2 O1 Cu5 92.47(8) 3 3
Se1 O1 Cu5 111.43(7) 5_655 3_545
Cu2 O1 Cu5 77.42(8) 3 3_545
Cu2 O1 Cu5 76.85(8) 7_545 3_545
O1 O1 Cu5 68.55(7) 5_655 3_545
O2 O1 Cu5 78.94(8) 2_655 3_545
O2 O1 Cu5 137.96(15) 5_655 3_545
O5 O1 Cu5 90.82(9) 7_545 3_545
Cl2 O1 Cu5 92.47(8) 3 3_545
Cu5 O1 Cu5 137.11(15) 3 3_545
Se1 O1 Cu4 67.78(13) 5_655 2_655
Cu2 O1 Cu4 150.53(10) 3 2_655
Cu2 O1 Cu4 64.39(11) 7_545 2_655
O1 O1 Cu4 110.2(2) 5_655 2_655
O2 O1 Cu4 33.45(8) 2_655 2_655
O2 O1 Cu4 67.04(12) 5_655 2_655
O5 O1 Cu4 32.83(6) 7_545 2_655
Cl2 O1 Cu4 141.34(11) 3 2_655
Cu5 O1 Cu4 122.57(11) 3 2_655
Cu5 O1 Cu4 73.42(5) 3_545 2_655
Se1 O1 Cu4 67.78(13) 5_655 5_655
Cu2 O1 Cu4 150.53(10) 3 5_655
Cu2 O1 Cu4 64.39(11) 7_545 5_655
O1 O1 Cu4 110.2(2) 5_655 5_655
O2 O1 Cu4 67.04(12) 2_655 5_655
O2 O1 Cu4 33.45(8) 5_655 5_655
O5 O1 Cu4 32.83(6) 7_545 5_655
Cl2 O1 Cu4 141.34(11) 3 5_655
Cu5 O1 Cu4 73.42(5) 3 5_655
Cu5 O1 Cu4 122.57(11) 3_545 5_655
Cu4 O1 Cu4 52.52(6) 2_655 5_655
Se1 O2 Cu4 127.34(18) . .
Se1 O2 Pb1 130.49(16) . 3_545
Cu4 O2 Pb1 101.03(13) . 3_545
Se1 O2 O1 40.14(11) . 5_655
Cu4 O2 O1 99.87(16) . 5_655
Pb1 O2 O1 150.31(16) 3_545 5_655
Se1 O2 O2 39.33(11) . 6
Cu4 O2 O2 97.36(10) . 6
Pb1 O2 O2 136.74(8) 3_545 6
O1 O2 O2 59.86(9) 5_655 6
Se1 O2 O6 170.64(19) . .
Cu4 O2 O6 46.04(10) . .
Pb1 O2 O6 55.04(11) 3_545 .
O1 O2 O6 140.17(18) 5_655 .
O2 O2 O6 131.34(9) 6 .
Se1 O2 O5 85.94(13) . 3
Cu4 O2 O5 41.52(8) . 3
Pb1 O2 O5 142.18(14) 3_545 3
O1 O2 O5 63.19(14) 5_655 3
O2 O2 O5 62.95(7) 6 3
O6 O2 O5 87.50(13) . 3
Se1 O2 Cl3 74.41(11) . 7_646
Cu4 O2 Cl3 122.93(14) . 7_646
Pb1 O2 Cl3 70.22(8) 3_545 7_646
O1 O2 Cl3 114.40(13) 5_655 7_646
O2 O2 Cl3 66.89(6) 6 7_646
O6 O2 Cl3 103.38(14) . 7_646
O5 O2 Cl3 120.41(12) 3 7_646
Se1 O2 Cl1 84.27(11) . .
Cu4 O2 Cl1 138.47(15) . .
Pb1 O2 Cl1 61.46(7) 3_545 .
O1 O2 Cl1 88.98(12) 5_655 .
O2 O2 Cl1 121.54(6) 6 .
O6 O2 Cl1 104.85(12) . .
O5 O2 Cl1 145.72(15) 3 .
Cl3 O2 Cl1 88.23(8) 7_646 .
Se1 O2 Cu4 69.48(10) . 6
Cu4 O2 Cu4 63.06(8) . 6
Pb1 O2 Cu4 139.75(13) 3_545 6
O1 O2 Cu4 69.27(10) 5_655 6
O2 O2 Cu4 34.31(5) 6 6
O6 O2 Cu4 101.49(11) . 6
O5 O2 Cu4 33.45(6) 3 6
Cl3 O2 Cu4 87.48(8) 7_646 6
Cl1 O2 Cu4 153.59(10) . 6
Se1 O2 Cu2 69.62(10) . 3
Cu4 O2 Cu2 65.29(9) . 3
Pb1 O2 Cu2 154.81(13) 3_545 3
O1 O2 Cu2 34.59(11) 5_655 3
O2 O2 Cu2 68.03(5) 6 3
O6 O2 Cu2 107.65(13) . 3
O5 O2 Cu2 32.67(9) 3 3
Cl3 O2 Cu2 134.86(10) 7_646 3
Cl1 O2 Cu2 113.79(10) . 3
Cu4 O2 Cu2 54.98(5) 6 3
Se1 O2 O2 140.67(11) . 6_545
Cu4 O2 O2 82.64(10) . 6_545
Pb1 O2 O2 43.26(8) 3_545 6_545
O1 O2 O2 120.14(9) 5_655 6_545
O2 O2 O2 180.0 6 6_545
O6 O2 O2 48.66(9) . 6_545
O5 O2 O2 117.06(7) 3 6_545
Cl3 O2 O2 113.11(6) 7_646 6_545
Cl1 O2 O2 58.46(6) . 6_545
Cu4 O2 O2 145.69(5) 6 6_545
Cu2 O2 O2 111.97(5) 3 6_545
Se2 O3 Cu4 127.87(19) . 8_545
Se2 O3 Cu1 135.67(19) . .
Cu4 O3 Cu1 95.75(13) 8_545 .
Se2 O3 O5 171.8(2) . 1_655
Cu4 O3 O5 48.23(11) 8_545 1_655
Cu1 O3 O5 47.53(11) . 1_655
Se2 O3 O4 41.28(12) . .
Cu4 O3 O4 102.59(17) 8_545 .
Cu1 O3 O4 146.49(19) . .
O5 O3 O4 142.4(2) 1_655 .
Se2 O3 O3 38.49(12) . 6
Cu4 O3 O3 95.57(10) 8_545 6
Cu1 O3 O3 146.59(11) . 6
O5 O3 O3 133.71(10) 1_655 6
O4 O3 O3 59.26(10) . 6
Se2 O3 O6 88.01(14) . 3
Cu4 O3 O6 40.64(9) 8_545 3
Cu1 O3 O6 136.21(15) . 3
O5 O3 O6 88.81(14) 1_655 3
O4 O3 O6 65.30(15) . 3
O3 O3 O6 63.32(8) 6 3
Se2 O3 Cl1 94.09(13) . .
Cu4 O3 Cl1 138.03(14) 8_545 .
Cu1 O3 Cl1 42.95(7) . .
O5 O3 Cl1 90.22(13) 1_655 .
O4 O3 Cl1 111.03(15) . .
O3 O3 Cl1 122.82(6) 6 .
O6 O3 Cl1 170.94(16) 3 .
Se2 O3 Cl5 102.07(16) . 1_655
Cu4 O3 Cl5 58.64(10) 8_545 1_655
Cu1 O3 Cl5 93.80(12) . 1_655
O5 O3 Cl5 69.70(11) 1_655 1_655
O4 O3 Cl5 119.69(14) . 1_655
O3 O3 Cl5 66.09(6) 6 1_655
O6 O3 Cl5 69.03(11) 3 1_655
Cl1 O3 Cl5 118.94(13) . 1_655
Se2 O3 Cu3 71.19(12) . 3
Cu4 O3 Cu3 67.18(10) 8_545 3
Cu1 O3 Cu3 145.47(16) . 3
O5 O3 Cu3 109.63(15) 1_655 3
O4 O3 Cu3 35.53(11) . 3
O3 O3 Cu3 67.41(6) 6 3
O6 O3 Cu3 33.68(9) 3 3
Cl1 O3 Cu3 139.53(13) . 3
Cl5 O3 Cu3 101.19(9) 1_655 3
Se2 O3 Cu4 70.61(11) . 3
Cu4 O3 Cu4 60.63(9) 8_545 3
Cu1 O3 Cu4 142.05(15) . 3
O5 O3 Cu4 102.81(12) 1_655 3
O4 O3 Cu4 71.21(11) . 3
O3 O3 Cu4 34.94(5) 6 3
O6 O3 Cu4 33.91(6) 3 3
Cl1 O3 Cu4 154.48(13) . 3
Cl5 O3 Cu4 49.13(6) 1_655 3
Cu3 O3 Cu4 55.98(5) 3 3
Se2 O3 O3 141.51(12) . 6_545
Cu4 O3 O3 84.43(10) 8_545 6_545
Cu1 O3 O3 33.41(11) . 6_545
O5 O3 O3 46.29(10) 1_655 6_545
O4 O3 O3 120.74(10) . 6_545
O3 O3 O3 180.0 6 6_545
O6 O3 O3 116.68(8) 3 6_545
Cl1 O3 O3 57.18(6) . 6_545
Cl5 O3 O3 113.91(6) 1_655 6_545
Cu3 O3 O3 112.59(6) 3 6_545
Cu4 O3 O3 145.06(5) 3 6_545
Se2 O4 Cu3 129.2(3) . 7_646
Se2 O4 Cu3 124.5(2) . 3
Cu3 O4 Cu3 106.3(2) 7_646 3
Se2 O4 O4 176.8(4) . 5_756
Cu3 O4 O4 54.01(18) 7_646 5_756
Cu3 O4 O4 52.29(18) 3 5_756
Se2 O4 O3 40.23(11) . .
Cu3 O4 O3 142.06(16) 7_646 .
Cu3 O4 O3 96.13(17) 3 .
O4 O4 O3 137.7(2) 5_756 .
Se2 O4 O3 40.23(11) . 6
Cu3 O4 O3 142.06(16) 7_646 6
Cu3 O4 O3 96.13(17) 3 6
O4 O4 O3 137.7(2) 5_756 6
O3 O4 O3 61.5(2) . 6
Se2 O4 O6 85.59(18) . 3
Cu3 O4 O6 145.2(2) 7_646 3
Cu3 O4 O6 38.89(12) 3 3
O4 O4 O6 91.2(3) 5_756 3
O3 O4 O6 63.11(14) . 3
O3 O4 O6 63.11(14) 6 3
Se2 O4 Cl3 81.25(17) . 7_646
Cu3 O4 Cl3 47.97(11) 7_646 7_646
Cu3 O4 Cl3 154.3(2) 3 7_646
O4 O4 Cl3 102.0(2) 5_756 7_646
O3 O4 Cl3 105.90(16) . 7_646
O3 O4 Cl3 105.91(16) 6 7_646
O6 O4 Cl3 166.8(2) 3 7_646
Se2 O4 Cu6 111.10(8) . 3
Cu3 O4 Cu6 77.76(9) 7_646 3
Cu3 O4 Cu6 77.26(9) 3 3
O4 O4 Cu6 68.86(8) 5_756 3
O3 O4 Cu6 138.04(15) . 3
O3 O4 Cu6 77.89(9) 6 3
O6 O4 Cu6 90.42(9) 3 3
Cl3 O4 Cu6 94.29(8) 7_646 3
Se2 O4 Cu6 111.10(8) . 3_545
Cu3 O4 Cu6 77.76(9) 7_646 3_545
Cu3 O4 Cu6 77.26(9) 3 3_545
O4 O4 Cu6 68.86(8) 5_756 3_545
O3 O4 Cu6 77.89(9) . 3_545
O3 O4 Cu6 138.04(15) 6 3_545
O6 O4 Cu6 90.42(9) 3 3_545
Cl3 O4 Cu6 94.29(8) 7_646 3_545
Cu6 O4 Cu6 137.72(16) 3 3_545
Se2 O4 Cu4 66.57(13) . 8_545
Cu3 O4 Cu4 151.96(10) 7_646 8_545
Cu3 O4 Cu4 63.47(11) 3 8_545
O4 O4 Cu4 110.6(2) 5_756 8_545
O3 O4 Cu4 32.77(9) . 8_545
O3 O4 Cu4 65.82(12) 6 8_545
O6 O4 Cu4 32.54(7) 3 8_545
Cl3 O4 Cu4 138.14(13) 7_646 8_545
Cu6 O4 Cu4 121.34(11) 3 8_545
Cu6 O4 Cu4 74.52(5) 3_545 8_545
Se2 O4 Cu4 66.57(13) . 3
Cu3 O4 Cu4 151.96(10) 7_646 3
Cu3 O4 Cu4 63.47(11) 3 3
O4 O4 Cu4 110.6(2) 5_756 3
O3 O4 Cu4 65.82(12) . 3
O3 O4 Cu4 32.77(9) 6 3
O6 O4 Cu4 32.54(7) 3 3
Cl3 O4 Cu4 138.14(13) 7_646 3
Cu6 O4 Cu4 74.52(5) 3 3
Cu6 O4 Cu4 121.34(11) 3_545 3
Cu4 O4 Cu4 49.91(6) 8_545 3
Cu2 O5 Cu1 106.0(2) . 1_455
Cu2 O5 Cu4 115.55(13) . 8_445
Cu1 O5 Cu4 104.63(14) 1_455 8_445
Cu2 O5 Cu4 115.55(13) . 3_445
Cu1 O5 Cu4 104.63(14) 1_455 3_445
Cu4 O5 Cu4 109.2(2) 8_445 3_445
Cu2 O5 O3 124.66(16) . 1_455
Cu1 O5 O3 54.16(11) 1_455 1_455
Cu4 O5 O3 50.49(10) 8_445 1_455
Cu4 O5 O3 119.4(2) 3_445 1_455
Cu2 O5 O3 124.66(16) . 6_445
Cu1 O5 O3 54.16(11) 1_455 6_445
Cu4 O5 O3 119.4(2) 8_445 6_445
Cu4 O5 O3 50.49(10) 3_445 6_445
O3 O5 O3 87.4(2) 1_455 6_445
Cu2 O5 O2 92.04(15) . 8_445
Cu1 O5 O2 147.74(13) 1_455 8_445
Cu4 O5 O2 43.11(10) 8_445 8_445
Cu4 O5 O2 90.67(17) 3_445 8_445
O3 O5 O2 93.58(12) 1_455 8_445
O3 O5 O2 133.71(19) 6_445 8_445
Cu2 O5 O2 92.04(15) . 3_445
Cu1 O5 O2 147.74(13) 1_455 3_445
Cu4 O5 O2 90.67(17) 8_445 3_445
Cu4 O5 O2 43.11(10) 3_445 3_445
O3 O5 O2 133.71(19) 1_455 3_445
O3 O5 O2 93.58(12) 6_445 3_445
O2 O5 O2 54.11(15) 8_445 3_445
Cu2 O5 O1 43.81(13) . 7_545
Cu1 O5 O1 149.8(2) 1_455 7_545
Cu4 O5 O1 92.51(14) 8_445 7_545
Cu4 O5 O1 92.51(14) 3_445 7_545
O3 O5 O1 136.00(10) 1_455 7_545
O3 O5 O1 136.00(10) 6_445 7_545
O2 O5 O1 53.82(12) 8_445 7_545
O2 O5 O1 53.82(12) 3_445 7_545
Cu2 O5 Cl2 50.65(11) . .
Cu1 O5 Cl2 55.34(11) 1_455 .
Cu4 O5 Cl2 124.91(11) 8_445 .
Cu4 O5 Cl2 124.91(11) 3_445 .
O3 O5 Cl2 90.90(14) 1_455 .
O3 O5 Cl2 90.90(14) 6_445 .
O2 O5 Cl2 135.29(14) 8_445 .
O2 O5 Cl2 135.29(14) 3_445 .
O1 O5 Cl2 94.46(15) 7_545 .
Cu2 O5 Se1 75.57(13) . 3_445
Cu1 O5 Se1 178.4(2) 1_455 3_445
Cu4 O5 Se1 74.53(12) 8_445 3_445
Cu4 O5 Se1 74.53(12) 3_445 3_445
O3 O5 Se1 125.02(13) 1_455 3_445
O3 O5 Se1 125.02(13) 6_445 3_445
O2 O5 Se1 31.47(7) 8_445 3_445
O2 O5 Se1 31.47(7) 3_445 3_445
O1 O5 Se1 31.76(10) 7_545 3_445
Cl2 O5 Se1 126.22(14) . 3_445
Cu2 O5 Cl5 66.31(7) . 1_545
Cu1 O5 Cl5 94.17(10) 1_455 1_545
Cu4 O5 Cl5 159.14(19) 8_445 1_545
Cu4 O5 Cl5 56.13(5) 3_445 1_545
O3 O5 Cl5 147.46(16) 1_455 1_545
O3 O5 Cl5 65.08(9) 6_445 1_545
O2 O5 Cl5 117.75(13) 8_445 1_545
O2 O5 Cl5 68.49(9) 3_445 1_545
O1 O5 Cl5 74.78(8) 7_545 1_545
Cl2 O5 Cl5 73.42(8) . 1_545
Se1 O5 Cl5 86.46(8) 3_445 1_545
Cu3 O6 Cu4 114.93(14) . 6_545
Cu3 O6 Cu4 114.93(14) . .
Cu4 O6 Cu4 103.3(2) 6_545 .
Cu3 O6 Pb1 113.0(2) . 3_545
Cu4 O6 Pb1 104.77(14) 6_545 3_545
Cu4 O6 Pb1 104.77(14) . 3_545
Cu3 O6 O2 133.59(13) . .
Cu4 O6 O2 111.27(19) 6_545 .
Cu4 O6 O2 47.68(9) . .
Pb1 O6 O2 57.14(10) 3_545 .
Cu3 O6 O2 133.59(13) . 6_545
Cu4 O6 O2 47.68(9) 6_545 6_545
Cu4 O6 O2 111.27(19) . 6_545
Pb1 O6 O2 57.14(10) 3_545 6_545
O2 O6 O2 82.69(18) . 6_545
Cu3 O6 O3 87.61(15) . 3_445
Cu4 O6 O3 42.17(10) 6_545 3_445
Cu4 O6 O3 87.89(17) . 3_445
Pb1 O6 O3 146.93(12) 3_545 3_445
O2 O6 O3 126.19(18) . 3_445
O2 O6 O3 89.84(12) 6_545 3_445
Cu3 O6 O3 87.61(15) . 8_445
Cu4 O6 O3 87.89(17) 6_545 8_445
Cu4 O6 O3 42.17(10) . 8_445
Pb1 O6 O3 146.93(12) 3_545 8_445
O2 O6 O3 89.84(12) . 8_445
O2 O6 O3 126.19(18) 6_545 8_445
O3 O6 O3 53.37(16) 3_445 8_445
Cu3 O6 O4 41.38(13) . 3_445
Cu4 O6 O4 90.87(15) 6_545 3_445
Cu4 O6 O4 90.86(15) . 3_445
Pb1 O6 O4 154.3(2) 3_545 3_445
O2 O6 O4 135.54(11) . 3_445
O2 O6 O4 135.54(11) 6_545 3_445
O3 O6 O4 51.59(12) 3_445 3_445
O3 O6 O4 51.59(12) 8_445 3_445
Cu3 O6 Cl3 48.16(10) . .
Cu4 O6 Cl3 128.35(10) 6_545 .
Cu4 O6 Cl3 128.35(10) . .
Pb1 O6 Cl3 64.81(11) 3_545 .
O2 O6 Cl3 103.80(14) . .
O2 O6 Cl3 103.80(14) 6_545 .
O3 O6 Cl3 129.58(14) 3_445 .
O3 O6 Cl3 129.58(14) 8_445 .
O4 O6 Cl3 89.54(15) 3_445 .
Cu3 O6 Se2 72.35(13) . 3_445
Cu4 O6 Se2 72.17(12) 6_545 3_445
Cu4 O6 Se2 72.16(12) . 3_445
Pb1 O6 Se2 174.68(17) 3_545 3_445
O2 O6 Se2 119.48(13) . 3_445
O2 O6 Se2 119.48(13) 6_545 3_445
O3 O6 Se2 30.33(8) 3_445 3_445
O3 O6 Se2 30.33(8) 8_445 3_445
O4 O6 Se2 30.97(10) 3_445 3_445
Cl3 O6 Se2 120.51(13) . 3_445
Cu3 O6 Cl4 64.81(7) . 1_545
Cu4 O6 Cl4 60.85(5) 6_545 1_545
Cu4 O6 Cl4 157.73(19) . 1_545
Pb1 O6 Cl4 94.92(9) 3_545 1_545
O2 O6 Cl4 149.60(15) . 1_545
O2 O6 Cl4 70.89(8) 6_545 1_545
O3 O6 Cl4 69.86(9) 3_445 1_545
O3 O6 Cl4 117.69(13) 8_445 1_545
O4 O6 Cl4 74.83(8) 3_445 1_545
Cl3 O6 Cl4 69.58(8) . 1_545
Se2 O6 Cl4 87.37(8) 3_445 1_545

loop_
_geom_bond_atom_site_label_1
_geom_bond_atom_site_label_2
_geom_bond_distance
_geom_bond_site_symmetry_2
Pb1 O6 2.361(4) 3_455
Pb1 O2 2.420(3) 8_445
Pb1 O2 2.420(3) 3_455
Pb1 Cl3 2.9783(16) 3_455
Pb1 Cl1 3.0691(18) 3_455
Se1 O2 1.694(3) 6
Se1 O2 1.694(3) .
Se1 O1 1.709(5) 5_655
Se1 O5 3.236(4) 3
Se2 O3 1.682(3) .
Se2 O3 1.682(3) 6
Se2 O4 1.718(5) .
Se2 O6 3.329(4) 3
Cu1 O5 1.914(4) 1_655
Cu1 O3 2.104(3) 6_545
Cu1 O3 2.104(3) .
Cu1 Cl1 2.2242(18) .
Cu1 Cl2 2.4220(19) 1_655
Cu1 Cu4 3.0328(9) 8_545
Cu1 Cu4 3.0328(9) 3_545
Cu1 Cu2 3.0392(11) 1_655
Cu2 O5 1.891(4) .
Cu2 O1 1.956(4) 3_445
Cu2 O1 2.007(5) 7_545
Cu2 Cl2 2.2653(18) .
Cu2 Cu1 3.0392(11) 1_455
Cu2 O2 3.502(3) 8_445
Cu2 O2 3.502(3) 3_445
Cu3 O6 1.902(4) .
Cu3 O4 1.959(4) 7_646
Cu3 O4 2.003(5) 3_445
Cu3 Cl3 2.2993(18) .
Cu3 O3 3.428(4) 3_445
Cu3 O3 3.428(4) 8_445
Cu4 O5 1.918(2) 3
Cu4 O6 1.925(3) .
Cu4 O2 1.977(3) .
Cu4 O3 1.984(3) 8_445
Cu4 Cu4 3.0183(10) 6_545
Cu4 Cu1 3.0328(9) 3_455
Cu4 O3 3.447(3) 3_445
Cu4 O2 3.479(3) 6
Cu4 O1 3.534(4) 5_655
Cu4 O4 3.577(4) 3_445
Cu5 Cl5 2.058(2) 5
Cu5 Cl5 2.058(2) .
Cu5 O1 3.3013(17) 7
Cu5 O1 3.3013(17) 3_445
Cu5 O1 3.3013(17) 3_455
Cu5 O1 3.3013(17) 7_545
Cu6 Cl4 2.118(2) .
Cu6 Cl4 2.118(2) 5_656
Cu6 O4 3.2944(18) 7_656
Cu6 O4 3.2944(17) 3_445
Cu6 O4 3.2944(17) 7_646
Cu6 O4 3.2944(18) 3_455
Cu6 O3 3.732(4) 4_656
Cu6 O3 3.732(4) 8_445
Cu6 O3 3.732(4) 3_455
Cu6 O3 3.732(4) 7_646
Cl1 Pb1 3.0691(18) 3_545
Cl1 O3 3.241(4) .
Cl1 O3 3.241(4) 6_545
Cl1 O2 3.370(3) 6_545
Cl1 O2 3.370(3) .
Cl2 Cu1 2.4220(19) 1_455
Cl2 O5 2.929(5) .
Cl2 O1 3.248(5) 3_445
Cl3 Pb1 2.9783(16) 3_545
Cl3 O6 3.080(5) .
Cl3 O4 3.092(5) 7_646
Cl3 O2 3.338(4) 7_646
Cl3 O2 3.338(4) 4_646
Cl4 O6 3.412(2) .
Cl4 O6 3.412(2) 1_565
Cl5 O3 3.248(4) 6_455
Cl5 O3 3.248(4) 1_455
Cl5 O5 3.3586(19) 1_565
Cl5 O5 3.3586(19) .
O1 Se1 1.709(5) 5_655
O1 Cu2 1.955(4) 3
O1 Cu2 2.007(5) 7_545
O1 O1 2.414(9) 5_655
O1 O2 2.609(5) 2_655
O1 O2 2.609(5) 5_655
O1 O5 2.885(6) 7_545
O1 Cl2 3.247(5) 3
O1 Cu5 3.3013(17) 3
O1 Cu5 3.3013(17) 3_545
O1 Cu4 3.534(4) 2_655
O1 Cu4 3.534(4) 5_655
O2 Pb1 2.420(3) 3_545
O2 O1 2.609(5) 5_655
O2 O2 2.620(7) 6
O2 O6 2.668(4) .
O2 O5 2.880(5) 3
O2 Cl3 3.338(4) 7_646
O2 Cu4 3.479(3) 6
O2 Cu2 3.502(3) 3
O2 O2 3.525(7) 6_545
O3 Cu4 1.984(3) 8_545
O3 O5 2.542(4) 1_655
O3 O4 2.576(5) .
O3 O3 2.633(7) 6
O3 O6 2.932(5) 3
O3 Cl5 3.248(4) 1_655
O3 Cu3 3.428(4) 3
O3 Cu4 3.447(3) 3
O3 O3 3.512(7) 6_545
O4 Cu3 1.959(4) 7_646
O4 Cu3 2.003(5) 3
O4 O4 2.376(10) 5_756
O4 O3 2.576(5) 6
O4 O6 2.986(6) 3
O4 Cl3 3.092(5) 7_646
O4 Cu6 3.2944(17) 3
O4 Cu6 3.2944(17) 3_545
O4 Cu4 3.577(4) 8_545
O4 Cu4 3.577(4) 3
O5 Cu1 1.915(4) 1_455
O5 Cu4 1.918(2) 8_445
O5 Cu4 1.918(2) 3_445
O5 O3 2.542(4) 1_455
O5 O3 2.542(4) 6_445
O5 O2 2.880(5) 8_445
O5 O2 2.880(5) 3_445
O5 O1 2.885(6) 7_545
O5 Se1 3.236(4) 3_445
O5 Cl5 3.3586(19) 1_545
O6 Cu4 1.925(3) 6_545
O6 Pb1 2.361(4) 3_545
O6 O2 2.668(4) 6_545
O6 O3 2.932(5) 3_445
O6 O3 2.932(5) 8_445
O6 O4 2.986(6) 3_445
O6 Se2 3.329(4) 3_445
O6 Cl4 3.411(2) 1_545
